data_7130545
loop_
_publ_author_name
'Yan, Sheng-Jiao'
'Chen, Li'
'Li, Yuan-Da'
'Lv, Ying'
'Lu, Zi-Han'

_publ_section_title
;
 Cu-Catalyzed Decarboxylative Annulation of N-Substituted Glycines with
 3-Formylchromones: Synthesis of Functionalized
 Chromeno[2,3-b]pyrrol-4(1H)-ones
;
_journal_name_full 'Chemical Communications'
_journal_paper_doi 10.1039/D2CC03816A
_journal_year 2022
_chemical_formula_sum 'C18 H12 Cl N O3'
_chemical_formula_weight 325.74
_space_group_crystal_system monoclinic
_space_group_IT_number 14
_space_group_name_Hall '-P 2ybc'
_space_group_name_H-M_alt 'P 1 21/c 1'
_atom_sites_solution_hydrogens geom
_atom_sites_solution_primary direct
_atom_sites_solution_secondary difmap
_audit_creation_method SHELXL-2018/3
_audit_update_record
;
2022-06-26 deposited with the CCDC.	2022-08-15 downloaded from the CCDC.
;
_cell_angle_alpha 90
_cell_angle_beta 100.261(2)
_cell_angle_gamma 90
_cell_formula_units_Z 4
_cell_length_a 15.6982(9)
_cell_length_b 12.4059(8)
_cell_length_c 7.6199(5)
_cell_measurement_reflns_used 8749
_cell_measurement_temperature 301(2)
_cell_measurement_theta_max 27.9379
_cell_measurement_theta_min 2.6371
_cell_volume 1460.24(16)
_computing_cell_refinement 'Bruker SMART'
_computing_data_collection 'Bruker SMART'
_computing_data_reduction 'Bruker SAINT'
_computing_molecular_graphics 'SHELXL-2014/7 (Sheldrick, 2014)'
_computing_publication_material 'SHELXL-2014/7 (Sheldrick, 2014)'
_computing_structure_refinement 'SHELXL-2018/3 (Sheldrick, 2018)'
_computing_structure_solution 'SHELXT 2014/5 (Sheldrick, 2014)'
_diffrn_ambient_temperature 301(2)
_diffrn_detector_area_resol_mean 'phi and omega scans'
_diffrn_measured_fraction_theta_full 0.998
_diffrn_measured_fraction_theta_max 0.998
_diffrn_measurement_device_type graphite
_diffrn_measurement_method 'CCD area detector'
_diffrn_radiation_type MoK\a
_diffrn_radiation_wavelength 0.71073
_diffrn_reflns_av_R_equivalents 0.0984
_diffrn_reflns_av_unetI/netI 0.0432
_diffrn_reflns_Laue_measured_fraction_full 0.998
_diffrn_reflns_Laue_measured_fraction_max 0.998
_diffrn_reflns_limit_h_max 18
_diffrn_reflns_limit_h_min -18
_diffrn_reflns_limit_k_max 14
_diffrn_reflns_limit_k_min -14
_diffrn_reflns_limit_l_max 9
_diffrn_reflns_limit_l_min -9
_diffrn_reflns_number 33858
_diffrn_reflns_point_group_measured_fraction_full 0.998
_diffrn_reflns_point_group_measured_fraction_max 0.998
_diffrn_reflns_theta_full 25.139
_diffrn_reflns_theta_max 25.139
_diffrn_reflns_theta_min 2.105
_diffrn_source 'sealed tube'
_exptl_absorpt_coefficient_mu 0.277
_exptl_absorpt_correction_T_max 0.951
_exptl_absorpt_correction_T_min 0.936
_exptl_absorpt_correction_type multi-scan
_exptl_absorpt_process_details sadabs
_exptl_crystal_colour colorless
_exptl_crystal_density_diffrn 1.482
_exptl_crystal_description block
_exptl_crystal_F_000 672
_exptl_crystal_size_max 0.280
_exptl_crystal_size_mid 0.200
_exptl_crystal_size_min 0.180
_refine_diff_density_max 0.189
_refine_diff_density_min -0.248
_refine_diff_density_rms 0.046
_refine_ls_extinction_method none
_refine_ls_goodness_of_fit_ref 1.091
_refine_ls_hydrogen_treatment constr
_refine_ls_matrix_type full
_refine_ls_number_parameters 209
_refine_ls_number_reflns 2607
_refine_ls_number_restraints 0
_refine_ls_restrained_S_all 1.091
_refine_ls_R_factor_all 0.0635
_refine_ls_R_factor_gt 0.0437
_refine_ls_shift/su_max 0.000
_refine_ls_shift/su_mean 0.000
_refine_ls_structure_factor_coef Fsqd
_refine_ls_weighting_details 'w=1/[\s^2^(Fo^2^)+(0.0697P)^2^+0.5156P] where P=(Fo^2^+2Fc^2^)/3'
_refine_ls_weighting_scheme calc
_refine_ls_wR_factor_gt 0.1133
_refine_ls_wR_factor_ref 0.1412
_reflns_Friedel_coverage 0.000
_reflns_number_gt 2004
_reflns_number_total 2607
_reflns_threshold_expression 'I > 2\s(I)'
_cod_data_source_file d2cc03816a2.cif
_cod_data_source_block 1
_cod_original_sg_symbol_H-M 'P 21/c'
_cod_database_code 7130545
_shelx_shelxl_version_number 2018/3
_shelx_space_group_comment
;
The symmetry employed for this shelxl refinement is uniquely defined
by the following loop, which should always be used as a source of
symmetry information in preference to the above space-group names.
They are only intended as comments.
;
_shelx_estimated_absorpt_t_min 0.927
_shelx_estimated_absorpt_t_max 0.952

loop_
_space_group_symop_operation_xyz
'x, y, z'
'-x, y+1/2, -z+1/2'
'-x, -y, -z'
'x, -y-1/2, z-1/2'

loop_
_atom_site_label
_atom_site_type_symbol
_atom_site_fract_x
_atom_site_fract_y
_atom_site_fract_z
_atom_site_U_iso_or_equiv
_atom_site_adp_type
_atom_site_occupancy
_atom_site_site_symmetry_order
_atom_site_calc_flag
_atom_site_refinement_flags_posn
_atom_site_refinement_flags_adp
_atom_site_refinement_flags_occupancy
_atom_site_disorder_assembly
_atom_site_disorder_group
Cl1 Cl 0.35319(4) 0.17398(6) 0.74260(10) 0.0639(3) Uani 1 1 d . . . . .
N1 N 0.81444(12) 0.33540(15) 0.5391(3) 0.0459(5) Uani 1 1 d . . . . .
O1 O 0.67564(10) 0.36401(12) 0.6028(2) 0.0459(4) Uani 1 1 d . . . . .
O2 O 0.65214(12) 0.03021(13) 0.5895(3) 0.0614(5) Uani 1 1 d . . . . .
O3 O 0.92557(12) 0.76020(15) 0.6404(3) 0.0653(5) Uani 1 1 d . . . . .
C1 C 0.44903(15) 0.2280(2) 0.6976(3) 0.0472(6) Uani 1 1 d . . . . .
C2 C 0.46051(16) 0.3393(2) 0.7039(3) 0.0498(6) Uani 1 1 d . . . . .
H2 H 0.417251 0.384153 0.731158 0.060 Uiso 1 1 calc R U . . .
C3 C 0.53651(15) 0.3819(2) 0.6693(3) 0.0481(6) Uani 1 1 d . . . . .
H3 H 0.544740 0.456126 0.670652 0.058 Uiso 1 1 calc R U . . .
C4 C 0.60088(14) 0.31355(17) 0.6323(3) 0.0407(5) Uani 1 1 d . . . . .
C5 C 0.59064(14) 0.20235(18) 0.6259(3) 0.0414(5) Uani 1 1 d . . . . .
C6 C 0.51193(15) 0.16061(19) 0.6582(3) 0.0448(5) Uani 1 1 d . . . . .
H6 H 0.502418 0.086597 0.652806 0.054 Uiso 1 1 calc R U . . .
C7 C 0.65999(15) 0.12913(19) 0.5885(3) 0.0450(5) Uani 1 1 d . . . . .
C8 C 0.73501(15) 0.18612(18) 0.5563(3) 0.0440(5) Uani 1 1 d . . . . .
C9 C 0.73733(14) 0.29648(19) 0.5671(3) 0.0422(5) Uani 1 1 d . . . . .
C10 C 0.81734(17) 0.1555(2) 0.5166(4) 0.0549(6) Uani 1 1 d . . . . .
H10 H 0.835568 0.085571 0.499493 0.066 Uiso 1 1 calc R U . . .
C11 C 0.86361(17) 0.2458(2) 0.5083(4) 0.0557(7) Uani 1 1 d . . . . .
H11 H 0.919839 0.248308 0.485507 0.067 Uiso 1 1 calc R U . . .
C12 C 0.84257(14) 0.44512(19) 0.5575(3) 0.0447(5) Uani 1 1 d . . . . .
C13 C 0.78876(16) 0.5268(2) 0.4839(3) 0.0532(6) Uani 1 1 d . . . . .
H13 H 0.734807 0.510596 0.416755 0.064 Uiso 1 1 calc R U . . .
C14 C 0.81482(16) 0.6336(2) 0.5097(3) 0.0518(6) Uani 1 1 d . . . . .
H14 H 0.777917 0.688877 0.461461 0.062 Uiso 1 1 calc R U . . .
C15 C 0.89515(15) 0.6575(2) 0.6064(3) 0.0485(6) Uani 1 1 d . . . . .
C16 C 0.94992(16) 0.5747(2) 0.6765(4) 0.0578(7) Uani 1 1 d . . . . .
H16 H 1.004917 0.590551 0.739130 0.069 Uiso 1 1 calc R U . . .
C17 C 0.92345(15) 0.4694(2) 0.6539(4) 0.0531(6) Uani 1 1 d . . . . .
H17 H 0.960053 0.414233 0.703612 0.064 Uiso 1 1 calc R U . . .
C18 C 0.8680(2) 0.8462(2) 0.5790(4) 0.0696(8) Uani 1 1 d . . . . .
H18A H 0.853886 0.844228 0.451181 0.104 Uiso 1 1 calc R U . . .
H18B H 0.895228 0.913672 0.616419 0.104 Uiso 1 1 calc R U . . .
H18C H 0.816050 0.838664 0.627983 0.104 Uiso 1 1 calc R U . . .

loop_
_atom_site_aniso_label
_atom_site_aniso_U_11
_atom_site_aniso_U_22
_atom_site_aniso_U_33
_atom_site_aniso_U_23
_atom_site_aniso_U_13
_atom_site_aniso_U_12
Cl1 0.0465(4) 0.0699(5) 0.0752(5) 0.0078(3) 0.0109(3) -0.0045(3)
N1 0.0441(11) 0.0428(11) 0.0510(12) 0.0016(8) 0.0090(9) 0.0022(8)
O1 0.0436(9) 0.0363(9) 0.0583(10) -0.0031(7) 0.0102(7) 0.0019(7)
O2 0.0693(11) 0.0344(10) 0.0818(13) 0.0040(8) 0.0165(10) 0.0029(8)
O3 0.0582(11) 0.0495(11) 0.0844(14) -0.0027(9) 0.0023(10) -0.0065(8)
C1 0.0453(12) 0.0532(15) 0.0409(13) 0.0027(10) 0.0014(10) -0.0031(11)
C2 0.0470(13) 0.0506(15) 0.0504(14) -0.0016(11) 0.0045(11) 0.0067(11)
C3 0.0502(13) 0.0388(13) 0.0540(14) -0.0047(10) 0.0059(11) 0.0029(10)
C4 0.0426(12) 0.0379(12) 0.0403(12) -0.0009(9) 0.0038(9) 0.0001(9)
C5 0.0465(12) 0.0393(12) 0.0365(12) 0.0020(9) 0.0018(9) 0.0033(10)
C6 0.0483(13) 0.0419(13) 0.0425(13) 0.0027(10) 0.0038(10) -0.0011(10)
C7 0.0516(13) 0.0377(13) 0.0437(13) 0.0017(10) 0.0035(10) 0.0030(10)
C8 0.0487(13) 0.0383(13) 0.0438(13) -0.0002(9) 0.0048(10) 0.0041(10)
C9 0.0429(12) 0.0406(12) 0.0417(12) 0.0004(10) 0.0033(9) 0.0021(10)
C10 0.0566(15) 0.0465(14) 0.0626(16) 0.0014(12) 0.0133(12) 0.0113(12)
C11 0.0499(14) 0.0542(16) 0.0643(16) 0.0014(12) 0.0142(12) 0.0086(12)
C12 0.0436(12) 0.0463(14) 0.0449(13) 0.0021(10) 0.0097(10) -0.0016(10)
C13 0.0471(13) 0.0525(15) 0.0560(15) 0.0074(12) -0.0019(11) -0.0056(11)
C14 0.0494(14) 0.0465(14) 0.0578(15) 0.0102(11) 0.0049(11) 0.0003(11)
C15 0.0477(13) 0.0482(14) 0.0515(14) -0.0002(11) 0.0138(11) -0.0051(11)
C16 0.0407(12) 0.0592(17) 0.0711(17) -0.0014(13) 0.0033(11) -0.0034(11)
C17 0.0406(12) 0.0517(15) 0.0661(16) 0.0044(12) 0.0074(11) 0.0050(11)
C18 0.078(2) 0.0501(17) 0.077(2) 0.0013(14) 0.0029(15) -0.0038(14)

loop_
_atom_type_symbol
_atom_type_description
_atom_type_scat_dispersion_real
_atom_type_scat_dispersion_imag
_atom_type_scat_source
C C 0.0033 0.0016 'International Tables Vol C Tables 4.2.6.8 and 6.1.1.4'
H H 0.0000 0.0000 'International Tables Vol C Tables 4.2.6.8 and 6.1.1.4'
N N 0.0061 0.0033 'International Tables Vol C Tables 4.2.6.8 and 6.1.1.4'
O O 0.0106 0.0060 'International Tables Vol C Tables 4.2.6.8 and 6.1.1.4'
Cl Cl 0.1484 0.1585 'International Tables Vol C Tables 4.2.6.8 and 6.1.1.4'

loop_
_geom_angle_atom_site_label_1
_geom_angle_atom_site_label_2
_geom_angle_atom_site_label_3
_geom_angle
_geom_angle_site_symmetry_1
_geom_angle_site_symmetry_3
_geom_angle_publ_flag
C9 N1 C11 106.2(2) . . ?
C9 N1 C12 126.35(19) . . ?
C11 N1 C12 127.1(2) . . ?
C9 O1 C4 114.42(17) . . ?
C15 O3 C18 117.1(2) . . ?
C6 C1 C2 121.3(2) . . ?
C6 C1 Cl1 119.5(2) . . ?
C2 C1 Cl1 119.16(19) . . ?
C3 C2 C1 119.1(2) . . ?
C3 C2 H2 120.4 . . ?
C1 C2 H2 120.4 . . ?
C2 C3 C4 119.6(2) . . ?
C2 C3 H3 120.2 . . ?
C4 C3 H3 120.2 . . ?
O1 C4 C3 115.3(2) . . ?
O1 C4 C5 122.7(2) . . ?
C3 C4 C5 122.0(2) . . ?
C4 C5 C6 117.5(2) . . ?
C4 C5 C7 122.0(2) . . ?
C6 C5 C7 120.5(2) . . ?
C1 C6 C5 120.4(2) . . ?
C1 C6 H6 119.8 . . ?
C5 C6 H6 119.8 . . ?
O2 C7 C8 125.3(2) . . ?
O2 C7 C5 122.0(2) . . ?
C8 C7 C5 112.6(2) . . ?
C9 C8 C10 105.2(2) . . ?
C9 C8 C7 119.8(2) . . ?
C10 C8 C7 135.0(2) . . ?
O1 C9 N1 120.4(2) . . ?
O1 C9 C8 128.4(2) . . ?
N1 C9 C8 111.2(2) . . ?
C11 C10 C8 107.8(2) . . ?
C11 C10 H10 126.1 . . ?
C8 C10 H10 126.1 . . ?
C10 C11 N1 109.6(2) . . ?
C10 C11 H11 125.2 . . ?
N1 C11 H11 125.2 . . ?
C13 C12 C17 119.8(2) . . ?
C13 C12 N1 120.4(2) . . ?
C17 C12 N1 119.9(2) . . ?
C12 C13 C14 120.1(2) . . ?
C12 C13 H13 120.0 . . ?
C14 C13 H13 120.0 . . ?
C15 C14 C13 120.0(2) . . ?
C15 C14 H14 120.0 . . ?
C13 C14 H14 120.0 . . ?
O3 C15 C14 123.9(2) . . ?
O3 C15 C16 116.5(2) . . ?
C14 C15 C16 119.6(2) . . ?
C17 C16 C15 120.3(2) . . ?
C17 C16 H16 119.8 . . ?
C15 C16 H16 119.8 . . ?
C16 C17 C12 120.2(2) . . ?
C16 C17 H17 119.9 . . ?
C12 C17 H17 119.9 . . ?
O3 C18 H18A 109.5 . . ?
O3 C18 H18B 109.5 . . ?
H18A C18 H18B 109.5 . . ?
O3 C18 H18C 109.5 . . ?
H18A C18 H18C 109.5 . . ?
H18B C18 H18C 109.5 . . ?

loop_
_geom_bond_atom_site_label_1
_geom_bond_atom_site_label_2
_geom_bond_distance
_geom_bond_site_symmetry_2
_geom_bond_publ_flag
Cl1 C1 1.736(2) . ?
N1 C9 1.355(3) . ?
N1 C11 1.397(3) . ?
N1 C12 1.430(3) . ?
O1 C9 1.345(3) . ?
O1 C4 1.383(3) . ?
O2 C7 1.234(3) . ?
O3 C15 1.369(3) . ?
O3 C18 1.422(3) . ?
C1 C6 1.367(3) . ?
C1 C2 1.392(3) . ?
C2 C3 1.373(3) . ?
C2 H2 0.9300 . ?
C3 C4 1.386(3) . ?
C3 H3 0.9300 . ?
C4 C5 1.389(3) . ?
C5 C6 1.401(3) . ?
C5 C7 1.484(3) . ?
C6 H6 0.9300 . ?
C7 C8 1.432(3) . ?
C8 C9 1.372(3) . ?
C8 C10 1.430(3) . ?
C10 C11 1.343(4) . ?
C10 H10 0.9300 . ?
C11 H11 0.9300 . ?
C12 C13 1.373(3) . ?
C12 C17 1.382(3) . ?
C13 C14 1.391(3) . ?
C13 H13 0.9300 . ?
C14 C15 1.375(3) . ?
C14 H14 0.9300 . ?
C15 C16 1.384(4) . ?
C16 C17 1.373(4) . ?
C16 H16 0.9300 . ?
C17 H17 0.9300 . ?
C18 H18A 0.9600 . ?
C18 H18B 0.9600 . ?
C18 H18C 0.9600 . ?

loop_
_geom_hbond_atom_site_label_D
_geom_hbond_atom_site_label_H
_geom_hbond_atom_site_label_A
_geom_hbond_distance_DH
_geom_hbond_distance_HA
_geom_hbond_distance_DA
_geom_hbond_angle_DHA
_geom_hbond_site_symmetry_A
_geom_hbond_publ_flag
C14 H14 Cl1 0.93 2.90 3.814(3) 167.7 3_666 yes
C13 H13 O2 0.93 2.65 3.440(3) 143.6 4_565 yes
C2 H2 O2 0.93 2.62 3.494(3) 156.7 2_656 yes

loop_
_geom_torsion_atom_site_label_1
_geom_torsion_atom_site_label_2
_geom_torsion_atom_site_label_3
_geom_torsion_atom_site_label_4
_geom_torsion
_geom_torsion_site_symmetry_1
_geom_torsion_site_symmetry_2
_geom_torsion_site_symmetry_3
_geom_torsion_site_symmetry_4
_geom_torsion_publ_flag
C6 C1 C2 C3 0.2(4) . . . . ?
Cl1 C1 C2 C3 179.62(18) . . . . ?
C1 C2 C3 C4 -1.3(4) . . . . ?
C9 O1 C4 C3 -179.98(19) . . . . ?
C9 O1 C4 C5 0.1(3) . . . . ?
C2 C3 C4 O1 -178.8(2) . . . . ?
C2 C3 C4 C5 1.1(4) . . . . ?
O1 C4 C5 C6 179.97(19) . . . . ?
C3 C4 C5 C6 0.1(3) . . . . ?
O1 C4 C5 C7 0.6(3) . . . . ?
C3 C4 C5 C7 -179.2(2) . . . . ?
C2 C1 C6 C5 1.1(3) . . . . ?
Cl1 C1 C6 C5 -178.37(17) . . . . ?
C4 C5 C6 C1 -1.2(3) . . . . ?
C7 C5 C6 C1 178.2(2) . . . . ?
C4 C5 C7 O2 177.2(2) . . . . ?
C6 C5 C7 O2 -2.1(3) . . . . ?
C4 C5 C7 C8 -1.6(3) . . . . ?
C6 C5 C7 C8 179.1(2) . . . . ?
O2 C7 C8 C9 -176.9(2) . . . . ?
C5 C7 C8 C9 1.8(3) . . . . ?
O2 C7 C8 C10 0.8(4) . . . . ?
C5 C7 C8 C10 179.5(3) . . . . ?
C4 O1 C9 N1 -178.68(19) . . . . ?
C4 O1 C9 C8 0.2(3) . . . . ?
C11 N1 C9 O1 179.3(2) . . . . ?
C12 N1 C9 O1 5.5(3) . . . . ?
C11 N1 C9 C8 0.2(3) . . . . ?
C12 N1 C9 C8 -173.5(2) . . . . ?
C10 C8 C9 O1 -179.6(2) . . . . ?
C7 C8 C9 O1 -1.2(4) . . . . ?
C10 C8 C9 N1 -0.6(3) . . . . ?
C7 C8 C9 N1 177.7(2) . . . . ?
C9 C8 C10 C11 0.8(3) . . . . ?
C7 C8 C10 C11 -177.1(3) . . . . ?
C8 C10 C11 N1 -0.7(3) . . . . ?
C9 N1 C11 C10 0.3(3) . . . . ?
C12 N1 C11 C10 174.0(2) . . . . ?
C9 N1 C12 C13 -47.0(3) . . . . ?
C11 N1 C12 C13 140.6(3) . . . . ?
C9 N1 C12 C17 131.3(2) . . . . ?
C11 N1 C12 C17 -41.2(3) . . . . ?
C17 C12 C13 C14 -1.4(4) . . . . ?
N1 C12 C13 C14 176.8(2) . . . . ?
C12 C13 C14 C15 1.1(4) . . . . ?
C18 O3 C15 C14 3.4(4) . . . . ?
C18 O3 C15 C16 -176.1(2) . . . . ?
C13 C14 C15 O3 -179.0(2) . . . . ?
C13 C14 C15 C16 0.5(4) . . . . ?
O3 C15 C16 C17 177.8(2) . . . . ?
C14 C15 C16 C17 -1.8(4) . . . . ?
C15 C16 C17 C12 1.5(4) . . . . ?
C13 C12 C17 C16 0.1(4) . . . . ?
N1 C12 C17 C16 -178.1(2) . . . . ?
